data_1545198
loop_
_publ_author_name
'Yuan, Qing-Qing'
'Tang, Shuai'
'Song, Wei-Bin'
'Wang, Wen-Qiong'
'Huang, Min'
'Xuan, Li-Jiang'

_publ_section_title
;
 Crassins A-H, Diterpenoids from the Roots of Croton crassifolius.
;
_journal_issue 2
_journal_name_full 'Journal of natural products'
_journal_page_first 254
_journal_page_last 260
_journal_paper_doi 10.1021/acs.jnatprod.6b00425
_journal_volume 80
_journal_year 2017
_chemical_absolute_configuration ad
_chemical_formula_sum 'C21 H30 O5'
_chemical_formula_weight 362.45
_chemical_name_systematic
; 
 ? 
;
_space_group_IT_number 19
_symmetry_cell_setting orthorhombic
_symmetry_space_group_name_Hall 'P 2ac 2ab'
_symmetry_space_group_name_H-M 'P 21 21 21'
_atom_sites_solution_hydrogens geom
_atom_sites_solution_primary direct
_atom_sites_solution_secondary difmap
_audit_creation_method SHELXL-97
_cell_angle_alpha 90.00
_cell_angle_beta 90.00
_cell_angle_gamma 90.00
_cell_formula_units_Z 4
_cell_length_a 9.9833(5)
_cell_length_b 12.0569(8)
_cell_length_c 16.3459(13)
_cell_measurement_reflns_used 730
_cell_measurement_temperature 140(2)
_cell_measurement_theta_max 68.91
_cell_measurement_theta_min 38.33
_cell_volume 1967.5(2)
_computing_cell_refinement 'Bruker SAINT'
_computing_data_collection 'Bruker APEX2'
_computing_data_reduction 'Bruker SAINT'
_computing_molecular_graphics 'Bruker SHELXTL'
_computing_publication_material 'Bruker SHELXTL'
_computing_structure_refinement 'SHELXL-97 (Sheldrick, 2008)'
_computing_structure_solution 'SHELXS-97 (Sheldrick, 2008)'
_diffrn_ambient_temperature 140(2)
_diffrn_measured_fraction_theta_full 0.991
_diffrn_measured_fraction_theta_max 0.991
_diffrn_measurement_device_type 'Bruker APEX-II CCD'
_diffrn_measurement_method '\f and \w scans'
_diffrn_radiation_monochromator graphite
_diffrn_radiation_source 'fine-focus sealed tube'
_diffrn_radiation_type CuK\a
_diffrn_radiation_wavelength 1.54178
_diffrn_reflns_av_R_equivalents 0.0290
_diffrn_reflns_av_sigmaI/netI 0.0237
_diffrn_reflns_limit_h_max 12
_diffrn_reflns_limit_h_min -12
_diffrn_reflns_limit_k_max 14
_diffrn_reflns_limit_k_min -13
_diffrn_reflns_limit_l_max 19
_diffrn_reflns_limit_l_min -19
_diffrn_reflns_number 15507
_diffrn_reflns_theta_full 69.74
_diffrn_reflns_theta_max 69.74
_diffrn_reflns_theta_min 4.56
_exptl_absorpt_coefficient_mu 0.697
_exptl_absorpt_correction_T_max 0.9336
_exptl_absorpt_correction_T_min 0.8451
_exptl_absorpt_correction_type multi-scan
_exptl_absorpt_process_details sadabs
_exptl_crystal_colour colourless
_exptl_crystal_density_diffrn 1.224
_exptl_crystal_density_method 'not measured'
_exptl_crystal_description block
_exptl_crystal_F_000 784
_exptl_crystal_size_max 0.25
_exptl_crystal_size_mid 0.20
_exptl_crystal_size_min 0.10
_refine_diff_density_max 0.161
_refine_diff_density_min -0.186
_refine_diff_density_rms 0.043
_refine_ls_abs_structure_details 'Flack H D (1983), Acta Cryst. A39, 876-881'
_refine_ls_abs_structure_Flack 0.09(14)
_refine_ls_extinction_method none
_refine_ls_goodness_of_fit_ref 1.357
_refine_ls_hydrogen_treatment mixed
_refine_ls_matrix_type full
_refine_ls_number_parameters 240
_refine_ls_number_reflns 3636
_refine_ls_number_restraints 0
_refine_ls_restrained_S_all 1.357
_refine_ls_R_factor_all 0.0339
_refine_ls_R_factor_gt 0.0336
_refine_ls_shift/su_max 0.022
_refine_ls_shift/su_mean 0.002
_refine_ls_structure_factor_coef Fsqd
_refine_ls_weighting_details 'calc w=1/[\s^2^(Fo^2^)+(0.0569P)^2^+0.0000P] where P=(Fo^2^+2Fc^2^)/3'
_refine_ls_weighting_scheme calc
_refine_ls_wR_factor_gt 0.0930
_refine_ls_wR_factor_ref 0.0933
_reflns_number_gt 3587
_reflns_number_total 3636
_reflns_threshold_expression >2sigma(I)
_cod_data_source_file np6b00425_si_003.cif
_cod_data_source_block cu_dm13342_0m
_cod_depositor_comments
;
The following automatic conversions were performed:

'_symmetry_cell_setting' value 'Orthorhombic' changed to
'orthorhombic' according to
/usr/data/users/saulius/crontab/automatic-downloads/rss-feeds/ACS/lib/dictionaries/cif_core.dic
dictionary named 'cif_core.dic' version 2.4.2 from 2011-04-26.

Automatic conversion script
Id: cif_fix_values 4268 2015-11-12 08:31:59Z antanas 

 Adding full bibliography for 1545197--1545198.cif.
;
_cod_original_sg_symbol_H-M P2(1)2(1)2(1)
_cod_database_code 1545198

loop_
_symmetry_equiv_pos_as_xyz
'x, y, z'
'x+1/2, -y+1/2, -z'
'-x, y+1/2, -z+1/2'
'-x+1/2, -y, z+1/2'

loop_
_atom_site_label
_atom_site_type_symbol
_atom_site_fract_x
_atom_site_fract_y
_atom_site_fract_z
_atom_site_U_iso_or_equiv
_atom_site_adp_type
_atom_site_occupancy
_atom_site_symmetry_multiplicity
_atom_site_calc_flag
_atom_site_refinement_flags
O1 O 0.73601(10) 0.43831(9) 0.83491(7) 0.0393(3) Uani 1 1 d .
O2 O 0.51345(10) 0.44817(9) 0.83281(7) 0.0405(3) Uani 1 1 d .
O3 O 0.82998(10) -0.36136(8) 0.53964(7) 0.0378(2) Uani 1 1 d .
O4 O 1.00176(9) -0.24645(7) 0.52182(6) 0.0317(2) Uani 1 1 d .
O5 O 1.07012(10) -0.07936(9) 0.46284(6) 0.0357(2) Uani 1 1 d .
H5 H 1.1511 -0.0946 0.4545 0.054 Uiso 1 1 calc R
C1 C 0.78926(16) 0.12058(11) 0.77452(9) 0.0338(3) Uani 1 1 d .
H1A H 0.8694 0.0960 0.8053 0.041 Uiso 1 1 calc R
H1B H 0.7553 0.0562 0.7431 0.041 Uiso 1 1 calc R
C2 C 0.68234(15) 0.15740(11) 0.83494(9) 0.0328(3) Uani 1 1 d .
H2A H 0.6489 0.0926 0.8660 0.039 Uiso 1 1 calc R
H2B H 0.7210 0.2110 0.8743 0.039 Uiso 1 1 calc R
C3 C 0.56835(14) 0.21097(11) 0.78883(9) 0.0330(3) Uani 1 1 d .
H3A H 0.4963 0.2309 0.8277 0.040 Uiso 1 1 calc R
H3B H 0.5312 0.1573 0.7490 0.040 Uiso 1 1 calc R
C4 C 0.61485(13) 0.31623(11) 0.74300(8) 0.0273(3) Uani 1 1 d .
C5 C 0.75127(13) 0.30023(10) 0.70175(8) 0.0253(3) Uani 1 1 d .
C6 C 0.79240(14) 0.39514(10) 0.64659(8) 0.0290(3) Uani 1 1 d .
H6A H 0.7673 0.4663 0.6727 0.035 Uiso 1 1 calc R
H6B H 0.7432 0.3895 0.5942 0.035 Uiso 1 1 calc R
C7 C 0.94271(14) 0.39490(11) 0.62952(8) 0.0308(3) Uani 1 1 d .
H7A H 0.9634 0.4487 0.5856 0.037 Uiso 1 1 calc R
H7B H 0.9918 0.4178 0.6794 0.037 Uiso 1 1 calc R
C8 C 0.98773(13) 0.27960(10) 0.60372(8) 0.0284(3) Uani 1 1 d .
H8 H 0.9270 0.2556 0.5584 0.034 Uiso 1 1 calc R
C9 C 0.96782(13) 0.19653(10) 0.67496(7) 0.0260(3) Uani 1 1 d .
C10 C 0.82972(13) 0.21145(10) 0.71516(7) 0.0260(3) Uani 1 1 d .
C11 C 0.98400(13) 0.07618(10) 0.64356(8) 0.0271(3) Uani 1 1 d .
H11A H 1.0754 0.0679 0.6209 0.033 Uiso 1 1 calc R
H11B H 0.9764 0.0252 0.6908 0.033 Uiso 1 1 calc R
C12 C 0.88277(13) 0.03962(11) 0.57795(8) 0.0294(3) Uani 1 1 d .
H12A H 0.7907 0.0562 0.5969 0.035 Uiso 1 1 calc R
H12B H 0.8989 0.0817 0.5269 0.035 Uiso 1 1 calc R
C13 C 0.89564(12) -0.08205(11) 0.56128(7) 0.0263(3) Uani 1 1 d .
C14 C 0.80759(13) -0.16374(11) 0.56627(8) 0.0293(3) Uani 1 1 d .
H14 H 0.7167 -0.1565 0.5826 0.035 Uiso 1 1 calc R
C15 C 0.87383(14) -0.26765(11) 0.54238(8) 0.0285(3) Uani 1 1 d .
C16 C 1.02886(12) -0.12821(10) 0.53416(8) 0.0282(3) Uani 1 1 d .
H16 H 1.0977 -0.1177 0.5780 0.034 Uiso 1 1 calc R
C17 C 1.13051(16) 0.28169(14) 0.56860(10) 0.0435(4) Uani 1 1 d .
H17A H 1.1913 0.3160 0.6083 0.065 Uiso 1 1 calc R
H17B H 1.1314 0.3248 0.5178 0.065 Uiso 1 1 calc R
H17C H 1.1600 0.2057 0.5573 0.065 Uiso 1 1 calc R
C18 C 0.63111(13) 0.40725(11) 0.80735(8) 0.0276(3) Uani 1 1 d .
C19 C 0.50644(15) 0.34917(12) 0.68036(9) 0.0362(3) Uani 1 1 d .
H19A H 0.5267 0.4229 0.6583 0.054 Uiso 1 1 calc R
H19B H 0.4188 0.3506 0.7073 0.054 Uiso 1 1 calc R
H19C H 0.5050 0.2950 0.6357 0.054 Uiso 1 1 calc R
C20 C 1.07735(15) 0.21319(12) 0.74096(8) 0.0351(3) Uani 1 1 d .
H20A H 1.0624 0.1611 0.7861 0.053 Uiso 1 1 calc R
H20B H 1.0732 0.2894 0.7617 0.053 Uiso 1 1 calc R
H20C H 1.1657 0.1996 0.7168 0.053 Uiso 1 1 calc R
C21 C 0.52231(18) 0.52736(14) 0.89884(10) 0.0469(4) Uani 1 1 d .
H21A H 0.5906 0.5830 0.8858 0.070 Uiso 1 1 calc R
H21B H 0.5469 0.4889 0.9495 0.070 Uiso 1 1 calc R
H21C H 0.4354 0.5639 0.9060 0.070 Uiso 1 1 calc R

loop_
_atom_site_aniso_label
_atom_site_aniso_U_11
_atom_site_aniso_U_22
_atom_site_aniso_U_33
_atom_site_aniso_U_23
_atom_site_aniso_U_13
_atom_site_aniso_U_12
O1 0.0295(5) 0.0451(6) 0.0432(6) -0.0145(5) -0.0047(4) 0.0004(4)
O2 0.0287(5) 0.0486(6) 0.0443(6) -0.0169(5) -0.0030(4) 0.0084(4)
O3 0.0361(5) 0.0271(5) 0.0503(6) 0.0010(4) -0.0078(4) -0.0032(4)
O4 0.0280(4) 0.0262(4) 0.0409(5) -0.0049(4) -0.0007(4) 0.0020(4)
O5 0.0301(5) 0.0377(5) 0.0392(5) 0.0032(4) 0.0031(4) -0.0002(4)
C1 0.0456(8) 0.0255(6) 0.0304(6) 0.0051(5) 0.0047(6) 0.0055(5)
C2 0.0426(7) 0.0273(6) 0.0286(6) 0.0040(5) 0.0053(6) -0.0022(5)
C3 0.0346(7) 0.0301(6) 0.0342(6) -0.0010(5) 0.0043(5) -0.0065(5)
C4 0.0261(6) 0.0274(6) 0.0283(6) -0.0005(5) -0.0012(5) -0.0010(5)
C5 0.0305(6) 0.0222(6) 0.0232(5) -0.0007(5) -0.0007(5) -0.0007(5)
C6 0.0376(7) 0.0207(5) 0.0287(6) 0.0021(5) 0.0008(5) 0.0041(5)
C7 0.0375(7) 0.0246(6) 0.0301(6) 0.0039(5) 0.0030(5) -0.0032(5)
C8 0.0300(6) 0.0290(6) 0.0261(6) 0.0021(5) 0.0017(5) 0.0011(5)
C9 0.0293(6) 0.0250(6) 0.0236(5) -0.0012(5) -0.0032(5) 0.0030(5)
C10 0.0331(6) 0.0225(6) 0.0224(5) 0.0002(5) -0.0010(5) 0.0003(5)
C11 0.0276(6) 0.0260(6) 0.0278(6) -0.0013(5) -0.0046(5) 0.0052(5)
C12 0.0295(6) 0.0256(6) 0.0331(6) -0.0028(5) -0.0058(5) 0.0062(5)
C13 0.0259(6) 0.0283(6) 0.0247(5) -0.0020(5) -0.0062(5) 0.0033(5)
C14 0.0278(6) 0.0312(7) 0.0290(6) 0.0004(5) -0.0018(5) 0.0016(5)
C15 0.0299(6) 0.0286(6) 0.0271(6) 0.0004(5) -0.0062(5) 0.0003(5)
C16 0.0266(6) 0.0255(6) 0.0325(6) -0.0038(5) -0.0044(5) 0.0018(5)
C17 0.0392(7) 0.0478(8) 0.0433(8) 0.0090(7) 0.0105(7) 0.0039(7)
C18 0.0271(6) 0.0276(6) 0.0281(6) 0.0014(5) 0.0011(5) 0.0034(5)
C19 0.0337(6) 0.0394(7) 0.0355(7) -0.0036(5) -0.0070(6) 0.0009(6)
C20 0.0408(7) 0.0341(7) 0.0304(6) -0.0021(5) -0.0102(6) 0.0000(6)
C21 0.0466(9) 0.0514(9) 0.0428(8) -0.0189(7) -0.0044(7) 0.0172(8)

loop_
_atom_type_symbol
_atom_type_description
_atom_type_scat_dispersion_real
_atom_type_scat_dispersion_imag
_atom_type_scat_source
C C 0.0181 0.0091 'International Tables Vol C Tables 4.2.6.8 and 6.1.1.4'
H H 0.0000 0.0000 'International Tables Vol C Tables 4.2.6.8 and 6.1.1.4'
O O 0.0492 0.0322 'International Tables Vol C Tables 4.2.6.8 and 6.1.1.4'

loop_
_geom_angle_atom_site_label_1
_geom_angle_atom_site_label_2
_geom_angle_atom_site_label_3
_geom_angle
C18 O2 C21 114.96(11)
C15 O4 C16 109.02(10)
C16 O5 H5 109.5
C10 C1 C2 113.03(11)
C10 C1 H1A 109.0
C2 C1 H1A 109.0
C10 C1 H1B 109.0
C2 C1 H1B 109.0
H1A C1 H1B 107.8
C3 C2 C1 109.26(11)
C3 C2 H2A 109.8
C1 C2 H2A 109.8
C3 C2 H2B 109.8
C1 C2 H2B 109.8
H2A C2 H2B 108.3
C2 C3 C4 111.52(11)
C2 C3 H3A 109.3
C4 C3 H3A 109.3
C2 C3 H3B 109.3
C4 C3 H3B 109.3
H3A C3 H3B 108.0
C18 C4 C5 107.39(10)
C18 C4 C19 110.27(11)
C5 C4 C19 111.36(11)
C18 C4 C3 106.73(11)
C5 C4 C3 112.15(11)
C19 C4 C3 108.82(11)
C10 C5 C6 122.76(12)
C10 C5 C4 123.13(11)
C6 C5 C4 114.09(11)
C5 C6 C7 111.97(11)
C5 C6 H6A 109.2
C7 C6 H6A 109.2
C5 C6 H6B 109.2
C7 C6 H6B 109.2
H6A C6 H6B 107.9
C8 C7 C6 110.07(11)
C8 C7 H7A 109.6
C6 C7 H7A 109.6
C8 C7 H7B 109.6
C6 C7 H7B 109.6
H7A C7 H7B 108.2
C7 C8 C17 111.27(11)
C7 C8 C9 110.16(10)
C17 C8 C9 114.23(11)
C7 C8 H8 106.9
C17 C8 H8 106.9
C9 C8 H8 106.9
C10 C9 C20 108.67(10)
C10 C9 C11 110.18(10)
C20 C9 C11 106.19(10)
C10 C9 C8 111.14(10)
C20 C9 C8 110.44(11)
C11 C9 C8 110.10(10)
C5 C10 C1 121.59(12)
C5 C10 C9 123.08(11)
C1 C10 C9 115.29(11)
C12 C11 C9 115.56(10)
C12 C11 H11A 108.4
C9 C11 H11A 108.4
C12 C11 H11B 108.4
C9 C11 H11B 108.4
H11A C11 H11B 107.5
C13 C12 C11 110.56(10)
C13 C12 H12A 109.5
C11 C12 H12A 109.5
C13 C12 H12B 109.5
C11 C12 H12B 109.5
H12A C12 H12B 108.1
C14 C13 C12 131.39(12)
C14 C13 C16 109.23(11)
C12 C13 C16 119.38(11)
C13 C14 C15 108.63(12)
C13 C14 H14 125.7
C15 C14 H14 125.7
O3 C15 O4 120.70(12)
O3 C15 C14 129.93(13)
O4 C15 C14 109.37(11)
O5 C16 O4 110.91(11)
O5 C16 C13 110.89(11)
O4 C16 C13 103.69(10)
O5 C16 H16 110.4
O4 C16 H16 110.4
C13 C16 H16 110.4
C8 C17 H17A 109.5
C8 C17 H17B 109.5
H17A C17 H17B 109.5
C8 C17 H17C 109.5
H17A C17 H17C 109.5
H17B C17 H17C 109.5
O1 C18 O2 122.23(12)
O1 C18 C4 125.10(11)
O2 C18 C4 112.64(11)
C4 C19 H19A 109.5
C4 C19 H19B 109.5
H19A C19 H19B 109.5
C4 C19 H19C 109.5
H19A C19 H19C 109.5
H19B C19 H19C 109.5
C9 C20 H20A 109.5
C9 C20 H20B 109.5
H20A C20 H20B 109.5
C9 C20 H20C 109.5
H20A C20 H20C 109.5
H20B C20 H20C 109.5
O2 C21 H21A 109.5
O2 C21 H21B 109.5
H21A C21 H21B 109.5
O2 C21 H21C 109.5
H21A C21 H21C 109.5
H21B C21 H21C 109.5

loop_
_geom_bond_atom_site_label_1
_geom_bond_atom_site_label_2
_geom_bond_distance
O1 C18 1.2000(17)
O2 C18 1.3402(17)
O2 C21 1.4437(17)
O3 C15 1.2125(17)
O4 C15 1.3452(17)
O4 C16 1.4650(14)
O5 C16 1.3696(17)
O5 H5 0.8400
C1 C10 1.5183(17)
C1 C2 1.520(2)
C1 H1A 0.9900
C1 H1B 0.9900
C2 C3 1.510(2)
C2 H2A 0.9900
C2 H2B 0.9900
C3 C4 1.5451(18)
C3 H3A 0.9900
C3 H3B 0.9900
C4 C18 1.5288(18)
C4 C5 1.5319(17)
C4 C19 1.5418(18)
C5 C10 1.3442(18)
C5 C6 1.5137(17)
C6 C7 1.5262(19)
C6 H6A 0.9900
C6 H6B 0.9900
C7 C8 1.5206(18)
C7 H7A 0.9900
C7 H7B 0.9900
C8 C17 1.5369(19)
C8 C9 1.5488(16)
C8 H8 1.0000
C9 C10 1.5379(17)
C9 C20 1.5492(17)
C9 C11 1.5475(16)
C11 C12 1.5381(17)
C11 H11A 0.9900
C11 H11B 0.9900
C12 C13 1.4976(17)
C12 H12A 0.9900
C12 H12B 0.9900
C13 C14 1.3227(19)
C13 C16 1.5084(17)
C14 C15 1.4695(18)
C14 H14 0.9500
C16 H16 1.0000
C17 H17A 0.9800
C17 H17B 0.9800
C17 H17C 0.9800
C19 H19A 0.9800
C19 H19B 0.9800
C19 H19C 0.9800
C20 H20A 0.9800
C20 H20B 0.9800
C20 H20C 0.9800
C21 H21A 0.9800
C21 H21B 0.9800
C21 H21C 0.9800

loop_
_geom_torsion_atom_site_label_1
_geom_torsion_atom_site_label_2
_geom_torsion_atom_site_label_3
_geom_torsion_atom_site_label_4
_geom_torsion
C10 C1 C2 C3 50.20(16)
C1 C2 C3 C4 -62.39(15)
C2 C3 C4 C18 -75.57(13)
C2 C3 C4 C5 41.77(15)
C2 C3 C4 C19 165.44(12)
C18 C4 C5 C10 107.05(14)
C19 C4 C5 C10 -132.14(13)
C3 C4 C5 C10 -9.91(17)
C18 C4 C5 C6 -71.00(13)
C19 C4 C5 C6 49.82(15)
C3 C4 C5 C6 172.05(11)
C10 C5 C6 C7 -16.72(18)
C4 C5 C6 C7 161.33(10)
C5 C6 C7 C8 48.78(14)
C6 C7 C8 C17 167.82(11)
C6 C7 C8 C9 -64.43(14)
C7 C8 C9 C10 45.40(14)
C17 C8 C9 C10 171.49(11)
C7 C8 C9 C20 -75.29(14)
C17 C8 C9 C20 50.81(16)
C7 C8 C9 C11 167.76(11)
C17 C8 C9 C11 -66.15(15)
C6 C5 C10 C1 176.49(13)
C4 C5 C10 C1 -1.39(19)
C6 C5 C10 C9 -0.94(19)
C4 C5 C10 C9 -178.82(11)
C2 C1 C10 C5 -19.16(19)
C2 C1 C10 C9 158.46(11)
C20 C9 C10 C5 108.12(13)
C11 C9 C10 C5 -135.92(12)
C8 C9 C10 C5 -13.61(16)
C20 C9 C10 C1 -69.46(14)
C11 C9 C10 C1 46.50(14)
C8 C9 C10 C1 168.81(11)
C10 C9 C11 C12 61.32(14)
C20 C9 C11 C12 178.82(11)
C8 C9 C11 C12 -61.61(14)
C9 C11 C12 C13 -171.89(10)
C11 C12 C13 C14 122.25(15)
C11 C12 C13 C16 -57.28(15)
C12 C13 C14 C15 179.74(13)
C16 C13 C14 C15 -0.70(14)
C16 O4 C15 O3 -177.55(12)
C16 O4 C15 C14 2.29(14)
C13 C14 C15 O3 178.82(15)
C13 C14 C15 O4 -1.00(15)
C15 O4 C16 O5 -121.66(11)
C15 O4 C16 C13 -2.59(13)
C14 C13 C16 O5 121.07(12)
C12 C13 C16 O5 -59.31(15)
C14 C13 C16 O4 1.98(14)
C12 C13 C16 O4 -178.40(11)
C21 O2 C18 O1 -3.4(2)
C21 O2 C18 C4 174.72(12)
C5 C4 C18 O1 -17.85(18)
C19 C4 C18 O1 -139.36(14)
C3 C4 C18 O1 102.59(15)
C5 C4 C18 O2 164.13(11)
C19 C4 C18 O2 42.62(15)
C3 C4 C18 O2 -75.42(14)
